data_4109591
loop_
_publ_author_name
'Azwana R. Sadique'
'Elizabeth A. Gregory'
'William W. Brennessel'
'Patrick L. Holland'

_publ_section_title
;
 Mechanistic Insight into NN Cleavage by a Low-Coordinate Iron(II) Hydride
 Complex
;
_journal_name_full 'Journal of the American Chemical Society'
_journal_page_first 8112
_journal_page_last 8121
_journal_paper_doi 10.1021/ja069199r
_journal_volume 129
_journal_year 2007
_chemical_formula_moiety 'C47 H63 Fe N4'
_chemical_formula_sum 'C47 H63 Fe N4'
_chemical_formula_weight 739.86
_chemical_name_common holas19
_chemical_name_systematic
;
 ?
;
_space_group_IT_number 15
_symmetry_cell_setting monoclinic
_symmetry_space_group_name_Hall '-C 2yc'
_symmetry_space_group_name_H-M 'C 1 2/c 1'
_atom_sites_solution_hydrogens geom
_atom_sites_solution_primary direct
_atom_sites_solution_secondary difmap
_audit_creation_method SHELXL-97
_cell_angle_alpha 90.00
_cell_angle_beta 115.543(2)
_cell_angle_gamma 90.00
_cell_formula_units_Z 4
_cell_length_a 22.938(4)
_cell_length_b 10.2673(17)
_cell_length_c 19.629(3)
_cell_measurement_reflns_used 3550
_cell_measurement_temperature 100.0(1)
_cell_measurement_theta_max 33.08
_cell_measurement_theta_min 2.68
_cell_volume 4171.0(12)
_computing_cell_refinement 'SAINT, Bruker'
_computing_data_collection 'APEX2, Bruker'
_computing_data_reduction 'SAINT, Bruker'
_computing_molecular_graphics 'SHELXTL, Bruker'
_computing_publication_material 'Bruker SHELXTL'
_computing_structure_refinement 'SHELXL-97 (Sheldrick, 1997)'
_computing_structure_solution 'SIR97, CNR-IC'
_diffrn_ambient_temperature 100.0(1)
_diffrn_measured_fraction_theta_full 0.996
_diffrn_measured_fraction_theta_max 0.996
_diffrn_measurement_device_type 'Bruker SMART APEX II CCD Platform'
_diffrn_measurement_method 'area detector, \w scans per \f'
_diffrn_radiation_monochromator graphite
_diffrn_radiation_source 'fine-focus sealed tube'
_diffrn_radiation_type MoK\a
_diffrn_radiation_wavelength 0.71073
_diffrn_reflns_av_R_equivalents 0.0331
_diffrn_reflns_av_sigmaI/netI 0.0321
_diffrn_reflns_limit_h_max 34
_diffrn_reflns_limit_h_min -33
_diffrn_reflns_limit_k_max 15
_diffrn_reflns_limit_k_min -13
_diffrn_reflns_limit_l_max 29
_diffrn_reflns_limit_l_min -29
_diffrn_reflns_number 27124
_diffrn_reflns_theta_full 32.03
_diffrn_reflns_theta_max 32.03
_diffrn_reflns_theta_min 1.97
_exptl_absorpt_coefficient_mu 0.398
_exptl_absorpt_correction_T_max 0.9538
_exptl_absorpt_correction_T_min 0.8833
_exptl_absorpt_correction_type multi-scan
_exptl_absorpt_process_details 'SADABS, R. Blessing, 1995'
_exptl_crystal_colour red-black
_exptl_crystal_density_diffrn 1.178
_exptl_crystal_description block
_exptl_crystal_F_000 1596
_exptl_crystal_size_max 0.32
_exptl_crystal_size_mid 0.28
_exptl_crystal_size_min 0.12
_refine_diff_density_max 1.008
_refine_diff_density_min -0.228
_refine_diff_density_rms 0.065
_refine_ls_extinction_method none
_refine_ls_goodness_of_fit_ref 1.054
_refine_ls_hydrogen_treatment constr
_refine_ls_matrix_type full
_refine_ls_number_parameters 243
_refine_ls_number_reflns 7230
_refine_ls_number_restraints 0
_refine_ls_restrained_S_all 1.054
_refine_ls_R_factor_all 0.0512
_refine_ls_R_factor_gt 0.0384
_refine_ls_shift/su_max 0.001
_refine_ls_shift/su_mean 0.000
_refine_ls_structure_factor_coef Fsqd
_refine_ls_weighting_details 'calc w=1/[\s^2^(Fo^2^)+(0.0563P)^2^+1.5728P] where P=(Fo^2^+2Fc^2^)/3'
_refine_ls_weighting_scheme calc
_refine_ls_wR_factor_gt 0.0965
_refine_ls_wR_factor_ref 0.1035
_reflns_number_gt 5927
_reflns_number_total 7230
_reflns_threshold_expression >2sigma(I)
_cod_data_source_file ja069199rsi20061221_093140.cif
_cod_data_source_block holas19
_cod_original_cell_volume 4170.9(12)
_cod_database_code 4109591

loop_
_symmetry_equiv_pos_as_xyz
'x, y, z'
'-x, y, -z+1/2'
'x+1/2, y+1/2, z'
'-x+1/2, y+1/2, -z+1/2'
'-x, -y, -z'
'x, -y, z-1/2'
'-x+1/2, -y+1/2, -z'
'x+1/2, -y+1/2, z-1/2'

loop_
_atom_site_label
_atom_site_type_symbol
_atom_site_fract_x
_atom_site_fract_y
_atom_site_fract_z
_atom_site_U_iso_or_equiv
_atom_site_adp_type
_atom_site_occupancy
_atom_site_symmetry_multiplicity
_atom_site_calc_flag
_atom_site_refinement_flags
Fe Fe 0.0000 0.47523(2) 0.2500 0.01286(6) Uani 1 2 d S
N1 N 0.03167(4) 0.29764(9) 0.27830(5) 0.01564(17) Uani 1 1 d .
C1 C 0.03579(5) 0.25583(10) 0.34921(6) 0.0166(2) Uani 1 1 d .
C2 C 0.09521(6) 0.27040(12) 0.41236(7) 0.0212(2) Uani 1 1 d .
H2A H 0.1304 0.3104 0.4072 0.025 Uiso 1 1 calc R
C3 C 0.10263(7) 0.22638(13) 0.48258(7) 0.0265(3) Uani 1 1 d .
H3A H 0.1426 0.2394 0.5256 0.032 Uiso 1 1 calc R
C4 C 0.05237(7) 0.16356(14) 0.49056(7) 0.0297(3) Uani 1 1 d .
H4A H 0.0577 0.1337 0.5387 0.036 Uiso 1 1 calc R
C5 C -0.00563(7) 0.14481(13) 0.42762(8) 0.0278(3) Uani 1 1 d .
H5A H -0.0398 0.0998 0.4326 0.033 Uiso 1 1 calc R
C6 C -0.01449(6) 0.19108(12) 0.35720(7) 0.0211(2) Uani 1 1 d .
H6A H -0.0547 0.1787 0.3145 0.025 Uiso 1 1 calc R
N11 N 0.07202(4) 0.60282(9) 0.29174(5) 0.01297(16) Uani 1 1 d .
C11 C 0.11607(5) 0.83644(11) 0.29436(6) 0.01523(19) Uani 1 1 d .
C21 C 0.06223(5) 0.73178(10) 0.28058(6) 0.01372(18) Uani 1 1 d .
C31 C 0.0000 0.78634(15) 0.2500 0.0158(3) Uani 1 2 d S
H31A H 0.0000 0.8789 0.2500 0.019 Uiso 1 2 calc SR
C41 C 0.18722(5) 0.79425(12) 0.33653(6) 0.0187(2) Uani 1 1 d .
H41A H 0.1945 0.7160 0.3127 0.028 Uiso 1 1 calc R
H41B H 0.1971 0.7753 0.3893 0.028 Uiso 1 1 calc R
H41C H 0.2153 0.8646 0.3345 0.028 Uiso 1 1 calc R
C51 C 0.10559(6) 0.88092(12) 0.21459(7) 0.0219(2) Uani 1 1 d .
H51A H 0.1105 0.8061 0.1865 0.033 Uiso 1 1 calc R
H51B H 0.1376 0.9476 0.2190 0.033 Uiso 1 1 calc R
H51C H 0.0620 0.9172 0.1878 0.033 Uiso 1 1 calc R
C61 C 0.10839(6) 0.95624(12) 0.33756(7) 0.0227(2) Uani 1 1 d .
H61A H 0.1079 0.9277 0.3850 0.034 Uiso 1 1 calc R
H61B H 0.0677 1.0008 0.3065 0.034 Uiso 1 1 calc R
H61C H 0.1446 1.0161 0.3486 0.034 Uiso 1 1 calc R
C12 C 0.13185(5) 0.55243(10) 0.34809(6) 0.01332(18) Uani 1 1 d .
C22 C 0.17128(5) 0.47044(11) 0.32793(6) 0.01599(19) Uani 1 1 d .
C32 C 0.22845(5) 0.42392(12) 0.38562(7) 0.0214(2) Uani 1 1 d .
H32A H 0.2565 0.3715 0.3730 0.026 Uiso 1 1 calc R
C42 C 0.24529(6) 0.45230(13) 0.46084(7) 0.0231(2) Uani 1 1 d .
H42A H 0.2847 0.4204 0.4991 0.028 Uiso 1 1 calc R
C52 C 0.20431(6) 0.52751(12) 0.47984(6) 0.0198(2) Uani 1 1 d .
H52A H 0.2153 0.5441 0.5315 0.024 Uiso 1 1 calc R
C62 C 0.14726(5) 0.57941(11) 0.42450(6) 0.01521(19) Uani 1 1 d .
C72 C 0.15333(5) 0.43104(12) 0.24640(6) 0.0182(2) Uani 1 1 d .
H72A H 0.1051 0.4315 0.2187 0.022 Uiso 1 1 calc R
C82 C 0.17661(6) 0.29330(12) 0.24081(7) 0.0234(2) Uani 1 1 d .
H82A H 0.1643 0.2335 0.2713 0.035 Uiso 1 1 calc R
H82B H 0.2237 0.2935 0.2596 0.035 Uiso 1 1 calc R
H82C H 0.1567 0.2648 0.1880 0.035 Uiso 1 1 calc R
C92 C 0.17949(8) 0.52676(14) 0.20624(8) 0.0319(3) Uani 1 1 d .
H92A H 0.1600 0.6127 0.2036 0.048 Uiso 1 1 calc R
H92B H 0.1686 0.4954 0.1550 0.048 Uiso 1 1 calc R
H92C H 0.2265 0.5333 0.2344 0.048 Uiso 1 1 calc R
C102 C 0.10357(5) 0.66102(11) 0.44820(6) 0.0176(2) Uani 1 1 d .
H10A H 0.0779 0.7201 0.4051 0.021 Uiso 1 1 calc R
C112 C 0.14154(6) 0.74673(13) 0.51689(7) 0.0259(3) Uani 1 1 d .
H11A H 0.1753 0.7939 0.5090 0.039 Uiso 1 1 calc R
H11B H 0.1615 0.6920 0.5620 0.039 Uiso 1 1 calc R
H11C H 0.1122 0.8092 0.5237 0.039 Uiso 1 1 calc R
C122 C 0.05560(7) 0.57481(14) 0.46277(9) 0.0307(3) Uani 1 1 d .
H12A H 0.0288 0.5269 0.4166 0.046 Uiso 1 1 calc R
H12B H 0.0280 0.6294 0.4776 0.046 Uiso 1 1 calc R
H12C H 0.0794 0.5130 0.5034 0.046 Uiso 1 1 calc R

loop_
_atom_site_aniso_label
_atom_site_aniso_U_11
_atom_site_aniso_U_22
_atom_site_aniso_U_33
_atom_site_aniso_U_23
_atom_site_aniso_U_13
_atom_site_aniso_U_12
Fe 0.01216(10) 0.00896(10) 0.01516(10) 0.000 0.00372(8) 0.000
N1 0.0158(4) 0.0116(4) 0.0166(4) 0.0007(3) 0.0043(3) 0.0009(3)
C1 0.0214(5) 0.0099(5) 0.0180(5) 0.0007(4) 0.0080(4) 0.0037(4)
C2 0.0230(5) 0.0158(5) 0.0206(5) 0.0020(4) 0.0055(4) 0.0034(4)
C3 0.0345(7) 0.0191(6) 0.0198(5) 0.0025(4) 0.0061(5) 0.0075(5)
C4 0.0473(8) 0.0238(6) 0.0224(6) 0.0046(5) 0.0192(6) 0.0090(6)
C5 0.0374(7) 0.0227(6) 0.0314(6) 0.0037(5) 0.0226(6) 0.0035(5)
C6 0.0234(6) 0.0166(5) 0.0252(5) 0.0014(4) 0.0123(5) 0.0021(4)
N11 0.0121(4) 0.0112(4) 0.0135(4) -0.0003(3) 0.0035(3) 0.0005(3)
C11 0.0137(5) 0.0122(5) 0.0180(5) -0.0010(4) 0.0052(4) -0.0022(3)
C21 0.0132(4) 0.0121(5) 0.0139(4) -0.0011(3) 0.0041(3) -0.0009(3)
C31 0.0139(6) 0.0094(6) 0.0206(7) 0.000 0.0041(5) 0.000
C41 0.0139(5) 0.0176(5) 0.0223(5) -0.0001(4) 0.0057(4) -0.0031(4)
C51 0.0225(5) 0.0198(6) 0.0224(5) 0.0039(4) 0.0087(4) -0.0023(4)
C61 0.0207(5) 0.0167(6) 0.0301(6) -0.0081(4) 0.0102(5) -0.0042(4)
C12 0.0107(4) 0.0123(5) 0.0148(4) -0.0006(3) 0.0034(3) -0.0004(3)
C22 0.0140(5) 0.0164(5) 0.0166(4) -0.0012(4) 0.0058(4) 0.0008(4)
C32 0.0152(5) 0.0227(6) 0.0234(5) -0.0013(4) 0.0054(4) 0.0060(4)
C42 0.0149(5) 0.0264(6) 0.0205(5) 0.0003(4) 0.0007(4) 0.0051(4)
C52 0.0180(5) 0.0218(6) 0.0152(5) -0.0009(4) 0.0031(4) 0.0014(4)
C62 0.0145(5) 0.0150(5) 0.0145(4) -0.0013(4) 0.0048(4) -0.0003(4)
C72 0.0181(5) 0.0188(5) 0.0183(5) -0.0023(4) 0.0083(4) 0.0028(4)
C82 0.0279(6) 0.0190(6) 0.0258(6) -0.0040(4) 0.0138(5) 0.0013(4)
C92 0.0545(9) 0.0217(6) 0.0279(6) -0.0021(5) 0.0257(6) -0.0008(6)
C102 0.0182(5) 0.0182(5) 0.0164(5) -0.0023(4) 0.0073(4) 0.0016(4)
C112 0.0280(6) 0.0275(6) 0.0217(5) -0.0086(5) 0.0103(5) -0.0008(5)
C122 0.0292(7) 0.0268(7) 0.0456(8) -0.0084(6) 0.0251(6) -0.0040(5)

loop_
_atom_type_symbol
_atom_type_description
_atom_type_scat_dispersion_real
_atom_type_scat_dispersion_imag
_atom_type_scat_source
C C 0.0033 0.0016 'International Tables Vol C Tables 4.2.6.8 and 6.1.1.4'
H H 0.0000 0.0000 'International Tables Vol C Tables 4.2.6.8 and 6.1.1.4'
N N 0.0061 0.0033 'International Tables Vol C Tables 4.2.6.8 and 6.1.1.4'
Fe Fe 0.3463 0.8444 'International Tables Vol C Tables 4.2.6.8 and 6.1.1.4'

loop_
_geom_angle_atom_site_label_1
_geom_angle_atom_site_label_2
_geom_angle_atom_site_label_3
_geom_angle
_geom_angle_site_symmetry_1
_geom_angle_site_symmetry_3
N1 Fe N1 41.94(5) 2 .
N1 Fe N11 150.93(4) 2 .
N1 Fe N11 110.92(4) . .
N1 Fe N11 110.92(4) 2 2
N1 Fe N11 150.93(4) . 2
N11 Fe N11 97.52(5) . 2
N1 N1 C1 112.70(10) 2 .
N1 N1 Fe 69.03(3) 2 .
C1 N1 Fe 114.85(7) . .
C6 C1 C2 119.15(10) . .
C6 C1 N1 122.98(10) . .
C2 C1 N1 117.61(10) . .
C3 C2 C1 119.99(12) . .
C3 C2 H2A 120.0 . .
C1 C2 H2A 120.0 . .
C4 C3 C2 120.71(12) . .
C4 C3 H3A 119.6 . .
C2 C3 H3A 119.6 . .
C5 C4 C3 119.31(12) . .
C5 C4 H4A 120.3 . .
C3 C4 H4A 120.3 . .
C4 C5 C6 120.78(12) . .
C4 C5 H5A 119.6 . .
C6 C5 H5A 119.6 . .
C5 C6 C1 119.99(12) . .
C5 C6 H6A 120.0 . .
C1 C6 H6A 120.0 . .
C21 N11 C12 121.11(9) . .
C21 N11 Fe 122.08(7) . .
C12 N11 Fe 115.35(7) . .
C41 C11 C61 105.89(9) . .
C41 C11 C51 107.05(9) . .
C61 C11 C51 108.38(10) . .
C41 C11 C21 118.21(9) . .
C61 C11 C21 111.82(9) . .
C51 C11 C21 105.09(8) . .
N11 C21 C31 121.99(10) . .
N11 C21 C11 125.59(9) . .
C31 C21 C11 112.31(10) . .
C21 C31 C21 132.99(14) 2 .
C21 C31 H31A 113.5 2 .
C21 C31 H31A 113.5 . .
C11 C41 H41A 109.5 . .
C11 C41 H41B 109.5 . .
H41A C41 H41B 109.5 . .
C11 C41 H41C 109.5 . .
H41A C41 H41C 109.5 . .
H41B C41 H41C 109.5 . .
C11 C51 H51A 109.5 . .
C11 C51 H51B 109.5 . .
H51A C51 H51B 109.5 . .
C11 C51 H51C 109.5 . .
H51A C51 H51C 109.5 . .
H51B C51 H51C 109.5 . .
C11 C61 H61A 109.5 . .
C11 C61 H61B 109.5 . .
H61A C61 H61B 109.5 . .
C11 C61 H61C 109.5 . .
H61A C61 H61C 109.5 . .
H61B C61 H61C 109.5 . .
C22 C12 C62 121.17(10) . .
C22 C12 N11 120.91(9) . .
C62 C12 N11 117.74(9) . .
C32 C22 C12 117.90(10) . .
C32 C22 C72 119.64(10) . .
C12 C22 C72 122.46(10) . .
C42 C32 C22 121.65(10) . .
C42 C32 H32A 119.2 . .
C22 C32 H32A 119.2 . .
C52 C42 C32 119.59(11) . .
C52 C42 H42A 120.2 . .
C32 C42 H42A 120.2 . .
C42 C52 C62 121.33(10) . .
C42 C52 H52A 119.3 . .
C62 C52 H52A 119.3 . .
C52 C62 C12 118.21(10) . .
C52 C62 C102 119.41(9) . .
C12 C62 C102 122.37(9) . .
C22 C72 C82 112.04(10) . .
C22 C72 C92 112.37(10) . .
C82 C72 C92 109.20(10) . .
C22 C72 H72A 107.7 . .
C82 C72 H72A 107.7 . .
C92 C72 H72A 107.7 . .
C72 C82 H82A 109.5 . .
C72 C82 H82B 109.5 . .
H82A C82 H82B 109.5 . .
C72 C82 H82C 109.5 . .
H82A C82 H82C 109.5 . .
H82B C82 H82C 109.5 . .
C72 C92 H92A 109.5 . .
C72 C92 H92B 109.5 . .
H92A C92 H92B 109.5 . .
C72 C92 H92C 109.5 . .
H92A C92 H92C 109.5 . .
H92B C92 H92C 109.5 . .
C62 C102 C112 112.70(9) . .
C62 C102 C122 111.03(10) . .
C112 C102 C122 110.47(10) . .
C62 C102 H10A 107.5 . .
C112 C102 H10A 107.5 . .
C122 C102 H10A 107.5 . .
C102 C112 H11A 109.5 . .
C102 C112 H11B 109.5 . .
H11A C112 H11B 109.5 . .
C102 C112 H11C 109.5 . .
H11A C112 H11C 109.5 . .
H11B C112 H11C 109.5 . .
C102 C122 H12A 109.5 . .
C102 C122 H12B 109.5 . .
H12A C122 H12B 109.5 . .
C102 C122 H12C 109.5 . .
H12A C122 H12C 109.5 . .
H12B C122 H12C 109.5 . .

loop_
_geom_bond_atom_site_label_1
_geom_bond_atom_site_label_2
_geom_bond_distance
_geom_bond_site_symmetry_2
Fe N1 1.9527(10) 2
Fe N1 1.9527(10) .
Fe N11 1.9871(9) .
Fe N11 1.9871(9) 2
N1 N1 1.3976(18) 2
N1 C1 1.4203(14) .
C1 C6 1.3974(16) .
C1 C2 1.3998(16) .
C2 C3 1.3894(17) .
C2 H2A 0.9500 .
C3 C4 1.388(2) .
C3 H3A 0.9500 .
C4 C5 1.384(2) .
C4 H4A 0.9500 .
C5 C6 1.3912(17) .
C5 H5A 0.9500 .
C6 H6A 0.9500 .
N11 C21 1.3451(14) .
N11 C12 1.4372(13) .
C11 C41 1.5398(15) .
C11 C61 1.5466(16) .
C11 C51 1.5471(15) .
C11 C21 1.5701(15) .
C21 C31 1.4045(12) .
C31 C21 1.4045(12) 2
C31 H31A 0.9500 .
C41 H41A 0.9800 .
C41 H41B 0.9800 .
C41 H41C 0.9800 .
C51 H51A 0.9800 .
C51 H51B 0.9800 .
C51 H51C 0.9800 .
C61 H61A 0.9800 .
C61 H61B 0.9800 .
C61 H61C 0.9800 .
C12 C22 1.4115(14) .
C12 C62 1.4121(14) .
C22 C32 1.3962(15) .
C22 C72 1.5250(15) .
C32 C42 1.3866(17) .
C32 H32A 0.9500 .
C42 C52 1.3860(17) .
C42 H42A 0.9500 .
C52 C62 1.3966(15) .
C52 H52A 0.9500 .
C62 C102 1.5247(15) .
C72 C82 1.5322(17) .
C72 C92 1.5345(18) .
C72 H72A 1.0000 .
C82 H82A 0.9800 .
C82 H82B 0.9800 .
C82 H82C 0.9800 .
C92 H92A 0.9800 .
C92 H92B 0.9800 .
C92 H92C 0.9800 .
C102 C112 1.5291(16) .
C102 C122 1.5323(17) .
C102 H10A 1.0000 .
C112 H11A 0.9800 .
C112 H11B 0.9800 .
C112 H11C 0.9800 .
C122 H12A 0.9800 .
C122 H12B 0.9800 .
C122 H12C 0.9800 .

loop_
_geom_torsion_atom_site_label_1
_geom_torsion_atom_site_label_2
_geom_torsion_atom_site_label_3
_geom_torsion_atom_site_label_4
_geom_torsion
_geom_torsion_site_symmetry_1
_geom_torsion_site_symmetry_4
N11 Fe N1 N1 -167.05(7) . 2
N11 Fe N1 N1 25.52(12) 2 2
N1 Fe N1 C1 -106.14(11) 2 .
N11 Fe N1 C1 86.81(8) . .
N11 Fe N1 C1 -80.62(10) 2 .
N1 N1 C1 C6 15.29(12) 2 .
Fe N1 C1 C6 91.77(11) . .
N1 N1 C1 C2 -170.63(8) 2 .
Fe N1 C1 C2 -94.14(10) . .
C6 C1 C2 C3 -3.12(17) . .
N1 C1 C2 C3 -177.44(10) . .
C1 C2 C3 C4 2.35(18) . .
C2 C3 C4 C5 0.0(2) . .
C3 C4 C5 C6 -1.7(2) . .
C4 C5 C6 C1 0.85(19) . .
C2 C1 C6 C5 1.54(17) . .
N1 C1 C6 C5 175.54(11) . .
N1 Fe N11 C21 162.76(8) 2 .
N1 Fe N11 C21 -179.28(8) . .
N11 Fe N11 C21 -5.41(6) 2 .
N1 Fe N11 C12 -30.90(11) 2 .
N1 Fe N11 C12 -12.95(8) . .
N11 Fe N11 C12 160.93(8) 2 .
C12 N11 C21 C31 -154.61(8) . .
Fe N11 C21 C31 10.95(13) . .
C12 N11 C21 C11 29.48(15) . .
Fe N11 C21 C11 -164.96(7) . .
C41 C11 C21 N11 -11.02(15) . .
C61 C11 C21 N11 -134.36(11) . .
C51 C11 C21 N11 108.27(11) . .
C41 C11 C21 C31 172.73(8) . .
C61 C11 C21 C31 49.39(11) . .
C51 C11 C21 C31 -67.98(10) . .
N11 C21 C31 C21 -6.27(15) . 2
C11 C21 C31 C21 170.14(8) . 2
C21 N11 C12 C22 -119.18(11) . .
Fe N11 C12 C22 74.33(11) . .
C21 N11 C12 C62 65.62(13) . .
Fe N11 C12 C62 -100.87(10) . .
C62 C12 C22 C32 -4.33(16) . .
N11 C12 C22 C32 -179.36(10) . .
C62 C12 C22 C72 175.21(10) . .
N11 C12 C22 C72 0.18(16) . .
C12 C22 C32 C42 2.53(18) . .
C72 C22 C32 C42 -177.02(11) . .
C22 C32 C42 C52 0.7(2) . .
C32 C42 C52 C62 -2.28(19) . .
C42 C52 C62 C12 0.51(18) . .
C42 C52 C62 C102 179.71(11) . .
C22 C12 C62 C52 2.85(16) . .
N11 C12 C62 C52 178.04(10) . .
C22 C12 C62 C102 -176.32(10) . .
N11 C12 C62 C102 -1.14(15) . .
C32 C22 C72 C82 32.74(15) . .
C12 C22 C72 C82 -146.79(11) . .
C32 C22 C72 C92 -90.65(14) . .
C12 C22 C72 C92 89.82(13) . .
C52 C62 C102 C112 36.96(15) . .
C12 C62 C102 C112 -143.88(11) . .
C52 C62 C102 C122 -87.58(13) . .
C12 C62 C102 C122 91.58(13) . .
